data_1501664
loop_
_publ_author_name
'Xin, Qisheng'
'Fan, Houxing'
'Guo, Bin'
'He, Huili'
'Gao, Suo'
'Wang, Hui'
'Huang, Yanqin'
'Yang, Yushe'

_publ_section_title
;
 Design, synthesis, and structure-activity relationship studies of highly
 potent novel benzoxazinyl-oxazolidinone antibacterial agents.
;
_journal_issue 21
_journal_name_full 'Journal of medicinal chemistry'
_journal_page_first 7493
_journal_page_last 7502
_journal_paper_doi 10.1021/jm200614t
_journal_volume 54
_journal_year 2011
_chemical_absolute_configuration ad
_chemical_formula_sum 'C17 H24 Br N O4 Si'
_chemical_formula_weight 414.37
_chemical_name_systematic
; 
 ? 
;
_space_group_IT_number 19
_symmetry_cell_setting orthorhombic
_symmetry_space_group_name_Hall 'P 2ac 2ab'
_symmetry_space_group_name_H-M 'P 21 21 21'
_atom_sites_solution_hydrogens geom
_atom_sites_solution_primary direct
_atom_sites_solution_secondary difmap
_audit_creation_method SHELXL-97
_cell_angle_alpha 90.00
_cell_angle_beta 90.00
_cell_angle_gamma 90.00
_cell_formula_units_Z 4
_cell_length_a 6.5913(8)
_cell_length_b 15.0012(18)
_cell_length_c 20.319(3)
_cell_measurement_reflns_used 2987
_cell_measurement_temperature 293(2)
_cell_measurement_theta_max 44.363
_cell_measurement_theta_min 4.834
_cell_volume 2009.1(5)
_computing_cell_refinement 'Bruker SMART'
_computing_data_collection 'Bruker SMART'
_computing_data_reduction 'Bruker SHELXTL'
_computing_molecular_graphics 'Bruker SHELXTL'
_computing_publication_material 'Bruker SHELXTL'
_computing_structure_refinement 'SHELXL-97 (Sheldrick, 1997)'
_computing_structure_solution 'SHELXS-97 (Sheldrick, 1990)'
_diffrn_ambient_temperature 293(2)
_diffrn_measured_fraction_theta_full 1.000
_diffrn_measured_fraction_theta_max 1.000
_diffrn_measurement_device_type 'CCD area detector'
_diffrn_measurement_method 'phi and omega scans'
_diffrn_radiation_monochromator graphite
_diffrn_radiation_source 'fine-focus sealed tube'
_diffrn_radiation_type MoK\a
_diffrn_radiation_wavelength 0.71073
_diffrn_reflns_av_R_equivalents 0.0601
_diffrn_reflns_av_sigmaI/netI 0.0653
_diffrn_reflns_limit_h_max 8
_diffrn_reflns_limit_h_min -7
_diffrn_reflns_limit_k_max 18
_diffrn_reflns_limit_k_min -18
_diffrn_reflns_limit_l_max 13
_diffrn_reflns_limit_l_min -25
_diffrn_reflns_number 11045
_diffrn_reflns_theta_full 26.00
_diffrn_reflns_theta_max 26.00
_diffrn_reflns_theta_min 1.69
_exptl_absorpt_coefficient_mu 2.124
_exptl_absorpt_correction_T_max 1.0000
_exptl_absorpt_correction_T_min 0.7596
_exptl_absorpt_correction_type empirical
_exptl_absorpt_process_details sadabs
_exptl_crystal_colour colorless
_exptl_crystal_density_diffrn 1.370
_exptl_crystal_density_method 'not measured'
_exptl_crystal_description prismatic
_exptl_crystal_F_000 856
_exptl_crystal_size_max 0.257
_exptl_crystal_size_mid 0.165
_exptl_crystal_size_min 0.127
_refine_diff_density_max 0.387
_refine_diff_density_min -0.250
_refine_diff_density_rms 0.056
_refine_ls_abs_structure_details 'Flack H D (1983), Acta Cryst. A39, 876-881'
_refine_ls_abs_structure_Flack 0.010(10)
_refine_ls_extinction_method none
_refine_ls_goodness_of_fit_ref 0.825
_refine_ls_hydrogen_treatment constr
_refine_ls_matrix_type full
_refine_ls_number_parameters 222
_refine_ls_number_reflns 3937
_refine_ls_number_restraints 0
_refine_ls_restrained_S_all 0.825
_refine_ls_R_factor_all 0.0636
_refine_ls_R_factor_gt 0.0413
_refine_ls_shift/su_max 0.001
_refine_ls_shift/su_mean 0.000
_refine_ls_structure_factor_coef Fsqd
_refine_ls_weighting_details 'calc w=1/[\s^2^(Fo^2^)+(0.0435P)^2^+0.0000P] where P=(Fo^2^+2Fc^2^)/3'
_refine_ls_weighting_scheme calc
_refine_ls_wR_factor_gt 0.0824
_refine_ls_wR_factor_ref 0.0867
_reflns_number_gt 2505
_reflns_number_total 3937
_reflns_threshold_expression >2sigma(I)
_cod_data_source_file jm200614t_si_002.cif
_cod_data_source_block cd29301
_cod_depositor_comments
;
The following automatic conversions were performed:

'_symmetry_cell_setting' value 'Orthorhombic' changed to
'orthorhombic' according to
/home/saulius/struct/CIF-dictionaries/cif_core.dic dictionary named
'cif_core.dic' version 2.4.1 from 2010-06-29.

Automatic conversion script
Id: cif_fix_values 1715 2011-07-08 13:25:40Z adriana 
;
_cod_original_cell_volume 2009.1(4)
_cod_original_sg_symbol_H-M P2(1)2(1)2(1)
_cod_database_code 1501664

loop_
_symmetry_equiv_pos_as_xyz
'x, y, z'
'-x+1/2, -y, z+1/2'
'-x, y+1/2, -z+1/2'
'x+1/2, -y+1/2, -z'

loop_
_atom_site_label
_atom_site_type_symbol
_atom_site_fract_x
_atom_site_fract_y
_atom_site_fract_z
_atom_site_U_iso_or_equiv
_atom_site_adp_type
_atom_site_occupancy
_atom_site_symmetry_multiplicity
_atom_site_calc_flag
_atom_site_refinement_flags
Br1 Br 0.74671(8) 1.33698(2) -0.11432(2) 0.0945(2) Uani 1 1 d .
Si1 Si 0.50078(16) 0.85170(6) 0.19225(5) 0.0619(3) Uani 1 1 d .
O1 O 0.8466(4) 0.89889(18) -0.00405(15) 0.0784(8) Uani 1 1 d .
O2 O 0.5494(3) 0.82894(14) 0.00629(11) 0.0610(6) Uani 1 1 d .
O3 O 0.2715(3) 1.06792(14) -0.08187(11) 0.0585(6) Uani 1 1 d .
O4 O 0.3748(4) 0.88479(15) 0.12691(11) 0.0620(6) Uani 1 1 d .
N1 N 0.5432(4) 0.97561(16) -0.00141(12) 0.0436(6) Uani 1 1 d .
C1 C 0.6657(6) 0.9020(2) -0.00001(18) 0.0544(9) Uani 1 1 d .
C2 C 0.3385(5) 0.8519(2) 0.01265(17) 0.0525(9) Uani 1 1 d .
H2 H 0.2572 0.8183 -0.0192 0.063 Uiso 1 1 calc R
C3 C 0.3297(4) 0.9513(2) -0.00295(17) 0.0467(8) Uani 1 1 d .
H3 H 0.2537 0.9835 0.0310 0.056 Uiso 1 1 calc R
C4 C 0.2522(6) 0.9743(2) -0.07062(16) 0.0543(8) Uani 1 1 d .
H4A H 0.3292 0.9419 -0.1035 0.065 Uiso 1 1 calc R
H4B H 0.1110 0.9569 -0.0744 0.065 Uiso 1 1 calc R
C5 C 0.4583(5) 1.1033(2) -0.06696(15) 0.0438(8) Uani 1 1 d .
C6 C 0.5976(5) 1.0592(2) -0.02783(15) 0.0421(8) Uani 1 1 d .
C7 C 0.7842(5) 1.0983(2) -0.01556(16) 0.0525(8) Uani 1 1 d .
H7 H 0.8797 1.0688 0.0101 0.063 Uiso 1 1 calc R
C8 C 0.8282(5) 1.1808(2) -0.04138(18) 0.0596(10) Uani 1 1 d .
H8 H 0.9540 1.2069 -0.0338 0.072 Uiso 1 1 calc R
C9 C 0.6873(6) 1.2236(2) -0.07779(18) 0.0580(10) Uani 1 1 d .
C10 C 0.5002(5) 1.1868(2) -0.09084(15) 0.0523(8) Uani 1 1 d .
H10 H 0.4043 1.2179 -0.1153 0.063 Uiso 1 1 calc R
C11 C 0.2733(5) 0.8298(2) 0.08167(17) 0.0616(9) Uani 1 1 d .
H11A H 0.1280 0.8381 0.0859 0.074 Uiso 1 1 calc R
H11B H 0.3038 0.7678 0.0910 0.074 Uiso 1 1 calc R
C12 C 0.7055(6) 0.7728(3) 0.1674(2) 0.0964(14) Uani 1 1 d .
H12A H 0.6461 0.7209 0.1476 0.145 Uiso 1 1 calc R
H12B H 0.7819 0.7555 0.2056 0.145 Uiso 1 1 calc R
H12C H 0.7938 0.8014 0.1364 0.145 Uiso 1 1 calc R
C13 C 0.3260(7) 0.7946(3) 0.2498(2) 0.1049(16) Uani 1 1 d .
H13A H 0.2161 0.8339 0.2608 0.157 Uiso 1 1 calc R
H13B H 0.3981 0.7785 0.2891 0.157 Uiso 1 1 calc R
H13C H 0.2731 0.7419 0.2292 0.157 Uiso 1 1 calc R
C14 C 0.6074(8) 0.9567(3) 0.22737(19) 0.0834(13) Uani 1 1 d .
C15 C 0.4292(10) 1.0158(3) 0.2497(3) 0.123(2) Uani 1 1 d .
H15A H 0.3478 0.9838 0.2810 0.185 Uiso 1 1 calc R
H15B H 0.3477 1.0314 0.2123 0.185 Uiso 1 1 calc R
H15C H 0.4810 1.0691 0.2698 0.185 Uiso 1 1 calc R
C16 C 0.7292(9) 1.0071(3) 0.1763(2) 0.1112(16) Uani 1 1 d .
H16A H 0.7616 1.0653 0.1928 0.167 Uiso 1 1 calc R
H16B H 0.6510 1.0126 0.1367 0.167 Uiso 1 1 calc R
H16C H 0.8523 0.9752 0.1671 0.167 Uiso 1 1 calc R
C17 C 0.7378(11) 0.9371(3) 0.2885(2) 0.133(2) Uani 1 1 d .
H17A H 0.8683 0.9155 0.2750 0.200 Uiso 1 1 calc R
H17B H 0.6718 0.8929 0.3151 0.200 Uiso 1 1 calc R
H17C H 0.7545 0.9908 0.3137 0.200 Uiso 1 1 calc R

loop_
_atom_site_aniso_label
_atom_site_aniso_U_11
_atom_site_aniso_U_22
_atom_site_aniso_U_33
_atom_site_aniso_U_23
_atom_site_aniso_U_13
_atom_site_aniso_U_12
Br1 0.1343(4) 0.0588(2) 0.0904(3) 0.0075(2) 0.0186(3) -0.0243(3)
Si1 0.0717(7) 0.0627(6) 0.0515(6) 0.0131(5) 0.0083(5) 0.0133(6)
O1 0.0404(16) 0.0798(19) 0.115(2) 0.0165(18) 0.0127(16) 0.0082(14)
O2 0.0613(15) 0.0447(13) 0.0770(16) 0.0029(13) 0.0154(12) -0.0004(12)
O3 0.0434(13) 0.0652(14) 0.0669(15) 0.0130(12) -0.0112(12) -0.0078(13)
O4 0.0794(16) 0.0604(14) 0.0462(14) 0.0045(12) 0.0005(12) 0.0005(12)
N1 0.0389(15) 0.0435(15) 0.0483(15) 0.0001(13) -0.0035(13) -0.0003(12)
C1 0.060(3) 0.050(2) 0.053(2) -0.0008(19) 0.0060(19) 0.003(2)
C2 0.051(2) 0.054(2) 0.053(2) -0.0032(18) 0.0021(16) -0.0086(16)
C3 0.0385(19) 0.056(2) 0.046(2) 0.0006(16) 0.0063(15) -0.0049(14)
C4 0.0468(18) 0.065(2) 0.051(2) 0.0021(16) -0.0055(19) -0.014(2)
C5 0.044(2) 0.0510(19) 0.0368(17) -0.0010(15) 0.0035(15) 0.0000(16)
C6 0.041(2) 0.0459(19) 0.0394(19) -0.0058(16) -0.0021(15) -0.0011(15)
C7 0.046(2) 0.058(2) 0.054(2) -0.0023(17) -0.0039(17) -0.0063(18)
C8 0.056(2) 0.062(2) 0.060(2) -0.015(2) -0.0020(18) -0.0133(18)
C9 0.077(3) 0.0491(19) 0.048(2) -0.0065(18) 0.0137(19) -0.0095(19)
C10 0.057(2) 0.054(2) 0.0457(19) 0.0059(16) 0.0026(17) 0.0061(18)
C11 0.056(2) 0.063(2) 0.066(2) 0.0076(19) 0.0039(19) -0.005(2)
C12 0.093(3) 0.097(3) 0.099(3) 0.012(3) 0.008(3) 0.032(3)
C13 0.114(4) 0.119(3) 0.081(3) 0.042(3) 0.027(3) 0.026(3)
C14 0.125(4) 0.084(3) 0.042(2) 0.011(2) -0.013(2) 0.007(3)
C15 0.198(6) 0.083(3) 0.089(4) -0.017(3) 0.001(4) 0.037(4)
C16 0.138(4) 0.105(3) 0.090(3) 0.007(3) -0.019(3) -0.041(4)
C17 0.182(5) 0.128(4) 0.089(4) 0.010(3) -0.066(4) 0.002(5)

loop_
_atom_type_symbol
_atom_type_description
_atom_type_scat_dispersion_real
_atom_type_scat_dispersion_imag
_atom_type_scat_source
C C 0.0033 0.0016 'International Tables Vol C Tables 4.2.6.8 and 6.1.1.4'
H H 0.0000 0.0000 'International Tables Vol C Tables 4.2.6.8 and 6.1.1.4'
N N 0.0061 0.0033 'International Tables Vol C Tables 4.2.6.8 and 6.1.1.4'
O O 0.0106 0.0060 'International Tables Vol C Tables 4.2.6.8 and 6.1.1.4'
Si Si 0.0817 0.0704 'International Tables Vol C Tables 4.2.6.8 and 6.1.1.4'
Br Br -0.2901 2.4595 'International Tables Vol C Tables 4.2.6.8 and 6.1.1.4'

loop_
_geom_angle_atom_site_label_1
_geom_angle_atom_site_label_2
_geom_angle_atom_site_label_3
_geom_angle
O4 Si1 C13 109.58(19)
O4 Si1 C12 109.83(17)
C13 Si1 C12 109.1(2)
O4 Si1 C14 104.14(16)
C13 Si1 C14 112.5(2)
C12 Si1 C14 111.5(2)
C1 O2 C2 111.4(3)
C5 O3 C4 115.1(3)
C11 O4 Si1 126.3(2)
C1 N1 C6 125.2(3)
C1 N1 C3 111.6(3)
C6 N1 C3 117.4(2)
O1 C1 O2 122.9(4)
O1 C1 N1 128.2(4)
O2 C1 N1 108.9(3)
O2 C2 C11 107.9(3)
O2 C2 C3 104.6(2)
C11 C2 C3 113.5(3)
O2 C2 H2 110.2
C11 C2 H2 110.2
C3 C2 H2 110.2
N1 C3 C4 106.8(3)
N1 C3 C2 101.8(2)
C4 C3 C2 115.3(3)
N1 C3 H3 110.8
C4 C3 H3 110.8
C2 C3 H3 110.8
O3 C4 C3 110.0(2)
O3 C4 H4A 109.7
C3 C4 H4A 109.7
O3 C4 H4B 109.7
C3 C4 H4B 109.7
H4A C4 H4B 108.2
C10 C5 O3 117.1(3)
C10 C5 C6 120.5(3)
O3 C5 C6 122.4(3)
C5 C6 C7 119.4(3)
C5 C6 N1 118.4(3)
C7 C6 N1 122.2(3)
C8 C7 C6 120.0(3)
C8 C7 H7 120.0
C6 C7 H7 120.0
C9 C8 C7 119.5(3)
C9 C8 H8 120.3
C7 C8 H8 120.3
C8 C9 C10 122.1(3)
C8 C9 Br1 119.9(3)
C10 C9 Br1 118.0(3)
C5 C10 C9 118.6(3)
C5 C10 H10 120.7
C9 C10 H10 120.7
O4 C11 C2 110.1(3)
O4 C11 H11A 109.6
C2 C11 H11A 109.6
O4 C11 H11B 109.6
C2 C11 H11B 109.6
H11A C11 H11B 108.1
Si1 C12 H12A 109.5
Si1 C12 H12B 109.5
H12A C12 H12B 109.5
Si1 C12 H12C 109.5
H12A C12 H12C 109.5
H12B C12 H12C 109.5
Si1 C13 H13A 109.5
Si1 C13 H13B 109.5
H13A C13 H13B 109.5
Si1 C13 H13C 109.5
H13A C13 H13C 109.5
H13B C13 H13C 109.5
C16 C14 C17 110.6(5)
C16 C14 C15 108.6(4)
C17 C14 C15 107.3(4)
C16 C14 Si1 111.1(3)
C17 C14 Si1 111.0(3)
C15 C14 Si1 108.1(3)
C14 C15 H15A 109.5
C14 C15 H15B 109.5
H15A C15 H15B 109.5
C14 C15 H15C 109.5
H15A C15 H15C 109.5
H15B C15 H15C 109.5
C14 C16 H16A 109.5
C14 C16 H16B 109.5
H16A C16 H16B 109.5
C14 C16 H16C 109.5
H16A C16 H16C 109.5
H16B C16 H16C 109.5
C14 C17 H17A 109.5
C14 C17 H17B 109.5
H17A C17 H17B 109.5
C14 C17 H17C 109.5
H17A C17 H17C 109.5
H17B C17 H17C 109.5

loop_
_geom_bond_atom_site_label_1
_geom_bond_atom_site_label_2
_geom_bond_distance
Br1 C9 1.897(3)
Si1 O4 1.643(3)
Si1 C13 1.851(4)
Si1 C12 1.864(4)
Si1 C14 1.867(5)
O1 C1 1.197(4)
O2 C1 1.344(4)
O2 C2 1.438(4)
O3 C5 1.375(4)
O3 C4 1.428(3)
O4 C11 1.405(4)
N1 C1 1.368(4)
N1 C6 1.411(4)
N1 C3 1.455(4)
C2 C11 1.504(5)
C2 C3 1.524(4)
C2 H2 0.9800
C3 C4 1.507(4)
C3 H3 0.9800
C4 H4A 0.9700
C4 H4B 0.9700
C5 C10 1.371(4)
C5 C6 1.383(4)
C6 C7 1.385(4)
C7 C8 1.375(5)
C7 H7 0.9300
C8 C9 1.350(5)
C8 H8 0.9300
C9 C10 1.376(5)
C10 H10 0.9300
C11 H11A 0.9700
C11 H11B 0.9700
C12 H12A 0.9600
C12 H12B 0.9600
C12 H12C 0.9600
C13 H13A 0.9600
C13 H13B 0.9600
C13 H13C 0.9600
C14 C16 1.514(6)
C14 C17 1.540(6)
C14 C15 1.540(6)
C15 H15A 0.9600
C15 H15B 0.9600
C15 H15C 0.9600
C16 H16A 0.9600
C16 H16B 0.9600
C16 H16C 0.9600
C17 H17A 0.9600
C17 H17B 0.9600
C17 H17C 0.9600

loop_
_geom_hbond_atom_site_label_D
_geom_hbond_atom_site_label_H
_geom_hbond_atom_site_label_A
_geom_hbond_distance_DH
_geom_hbond_distance_HA
_geom_hbond_distance_DA
_geom_hbond_angle_DHA
_geom_hbond_site_symmetry_A
C4 H4B O1 0.97 2.42 3.203(5) 137.9 1_455
C15 H15B Br1 0.96 2.88 3.727(5) 147.5 4_475

loop_
_geom_torsion_atom_site_label_1
_geom_torsion_atom_site_label_2
_geom_torsion_atom_site_label_3
_geom_torsion_atom_site_label_4
_geom_torsion
C13 Si1 O4 C11 -62.2(3)
C12 Si1 O4 C11 57.6(3)
C14 Si1 O4 C11 177.1(3)
C2 O2 C1 O1 177.7(4)
C2 O2 C1 N1 -2.8(4)
C6 N1 C1 O1 20.9(6)
C3 N1 C1 O1 173.2(4)
C6 N1 C1 O2 -158.6(3)
C3 N1 C1 O2 -6.2(4)
C1 O2 C2 C11 -111.2(3)
C1 O2 C2 C3 10.0(4)
C1 N1 C3 C4 -109.5(3)
C6 N1 C3 C4 45.2(4)
C1 N1 C3 C2 11.7(4)
C6 N1 C3 C2 166.4(2)
O2 C2 C3 N1 -12.5(3)
C11 C2 C3 N1 104.9(3)
O2 C2 C3 C4 102.7(3)
C11 C2 C3 C4 -139.9(3)
C5 O3 C4 C3 48.8(4)
N1 C3 C4 O3 -61.6(4)
C2 C3 C4 O3 -173.8(3)
C4 O3 C5 C10 165.2(3)
C4 O3 C5 C6 -17.0(4)
C10 C5 C6 C7 -3.2(4)
O3 C5 C6 C7 179.1(3)
C10 C5 C6 N1 176.5(3)
O3 C5 C6 N1 -1.2(4)
C1 N1 C6 C5 135.8(3)
C3 N1 C6 C5 -15.1(4)
C1 N1 C6 C7 -44.5(4)
C3 N1 C6 C7 164.6(3)
C5 C6 C7 C8 1.0(4)
N1 C6 C7 C8 -178.7(3)
C6 C7 C8 C9 0.9(5)
C7 C8 C9 C10 -0.8(5)
C7 C8 C9 Br1 -179.5(2)
O3 C5 C10 C9 -178.9(3)
C6 C5 C10 C9 3.3(4)
C8 C9 C10 C5 -1.3(5)
Br1 C9 C10 C5 177.4(2)
Si1 O4 C11 C2 -128.6(3)
O2 C2 C11 O4 65.8(3)
C3 C2 C11 O4 -49.6(4)
O4 Si1 C14 C16 -54.6(4)
C13 Si1 C14 C16 -173.2(3)
C12 Si1 C14 C16 63.8(4)
O4 Si1 C14 C17 -178.1(4)
C13 Si1 C14 C17 63.3(5)
C12 Si1 C14 C17 -59.7(5)
O4 Si1 C14 C15 64.5(3)
C13 Si1 C14 C15 -54.2(3)
C12 Si1 C14 C15 -177.2(3)

loop_
_cod_related_entry_id
_cod_related_entry_code
_cod_related_entry_database
1 17239650 ChemSpider
